data_7035369
loop_
_publ_author_name
'Alvarez, Bel\'en'
'Alvarez, M. Angeles'
'Garc\'ia, M Esther'
'Ruiz, Miguel A.'

_publ_section_title
;
 P-S bond cleavage in reactions of thiophosphinidene-bridged dimolybdenum
 complexes with [Co2(CO)8] to give phosphinidene-bridged heterometallic
 derivatives.
;
_journal_issue 5
_journal_name_full 'Dalton transactions (Cambridge, England : 2003)'
_journal_page_first 1937
_journal_page_last 1952
_journal_paper_doi 10.1039/c5dt01450f
_journal_volume 45
_journal_year 2016
_chemical_compound_source 'synthesis as described'
_chemical_formula_moiety 'C39 H48 Co2 Mo2 N O6 P S'
_chemical_formula_sum 'C39 H48 Co2 Mo2 N O6 P S'
_chemical_formula_weight 999.56
_chemical_name_systematic
;
 ?
;
_space_group_IT_number 14
_symmetry_cell_setting monoclinic
_symmetry_Int_Tables_number 14
_symmetry_space_group_name_Hall '-P 2ybc'
_symmetry_space_group_name_H-M 'P 1 21/c 1'
_atom_sites_solution_hydrogens mixed
_audit_conform_dict_location ftp://ftp.iucr.org/pub/cif_core.dic
_audit_conform_dict_name cif_core.dic
_audit_conform_dict_version 2.4.3
_audit_creation_method 'WinGX routine CIF_UPDATE'
_audit_update_record
;
2015-04-06 deposited with the CCDC.
2015-05-18 downloaded from the CCDC.
;
_cell_angle_alpha 90
_cell_angle_beta 120.701(17)
_cell_angle_gamma 90
_cell_formula_units_Z 4
_cell_length_a 12.392(5)
_cell_length_b 20.019(5)
_cell_length_c 18.798(5)
_cell_measurement_reflns_used 978
_cell_measurement_temperature 100.0(1)
_cell_measurement_theta_max 20.813
_cell_measurement_theta_min 2.3935
_cell_measurement_wavelength 0.71073
_cell_volume 4010(2)
_computing_cell_refinement 'BRUKER APEX'
_computing_data_collection 'BRUKER APEX'
_computing_molecular_graphics 'Ortep-3 for Windows (Farrugia, 1997)'
_computing_publication_material 'WinGX publication routines (Farrugia, 1999)'
_computing_structure_refinement 'SHELXL-2014 (Sheldrick, 2014)'
_computing_structure_solution 'SIR-92 (Altomare, 1994)'
_diffrn_ambient_temperature 100.0(1)
_diffrn_measured_fraction_theta_full 0.997
_diffrn_measured_fraction_theta_max 0.99
_diffrn_measurement_device 'four-circle diffractometer'
_diffrn_measurement_device_type 'BRUKER APPEX-II CCD'
_diffrn_measurement_method 'omega/phi scans'
_diffrn_radiation_monochromator graphite
_diffrn_radiation_probe x-ray
_diffrn_radiation_source 'fine-focus sealed tube'
_diffrn_radiation_type MoK\a
_diffrn_radiation_wavelength 0.71073
_diffrn_reflns_av_R_equivalents 0.0686
_diffrn_reflns_av_unetI/netI 0.0774
_diffrn_reflns_Laue_measured_fraction_full 0.997
_diffrn_reflns_Laue_measured_fraction_max 0.99
_diffrn_reflns_limit_h_max 15
_diffrn_reflns_limit_h_min -15
_diffrn_reflns_limit_k_max 0
_diffrn_reflns_limit_k_min -25
_diffrn_reflns_limit_l_max 23
_diffrn_reflns_limit_l_min -14
_diffrn_reflns_number 12622
_diffrn_reflns_point_group_measured_fraction_full 0.997
_diffrn_reflns_point_group_measured_fraction_max 0.99
_diffrn_reflns_theta_full 25.242
_diffrn_reflns_theta_max 26.425
_diffrn_reflns_theta_min 1.619
_exptl_absorpt_coefficient_mu 1.562
_exptl_absorpt_correction_T_max 0.745374
_exptl_absorpt_correction_T_min 0.574331
_exptl_absorpt_correction_type multi-scan
_exptl_absorpt_process_details 'BRUKER Sadabs'
_exptl_crystal_colour black
_exptl_crystal_density_diffrn 1.656
_exptl_crystal_density_method 'not measured'
_exptl_crystal_description plate
_exptl_crystal_F_000 2024
_exptl_crystal_size_max 0.39
_exptl_crystal_size_mid 0.12
_exptl_crystal_size_min 0.09
_refine_diff_density_max 0.898
_refine_diff_density_min -0.886
_refine_diff_density_rms 0.165
_refine_ls_extinction_method none
_refine_ls_goodness_of_fit_ref 1.049
_refine_ls_hydrogen_treatment mixed
_refine_ls_matrix_type full
_refine_ls_number_constraints 0
_refine_ls_number_parameters 487
_refine_ls_number_reflns 8236
_refine_ls_number_restraints 52
_refine_ls_restrained_S_all 1.046
_refine_ls_R_factor_all 0.0655
_refine_ls_R_factor_gt 0.0442
_refine_ls_shift/su_max 0.001
_refine_ls_shift/su_mean 0
_refine_ls_structure_factor_coef Fsqd
_refine_ls_weighting_details 'w=1/[\s^2^(Fo^2^)+(0.0366P)^2^] where P=(Fo^2^+2Fc^2^)/3'
_refine_ls_weighting_scheme calc
_refine_ls_wR_factor_gt 0.0891
_refine_ls_wR_factor_ref 0.0972
_reflns_number_gt 6458
_reflns_number_total 8236
_reflns_threshold_expression 'I > 2\s(I)'
_cod_data_source_file c5dt01450f1.cif
_cod_data_source_block compound7b
_cod_depositor_comments
;
The following automatic conversions were performed:
'_diffrn_radiation_monochromador' tag replaced with
'_diffrn_radiation_monochromator' tag as specified in the replacement
file
'/usr/data/users/saulius/crontab/automatic-downloads/rss-feeds/RSC/lib/lists/replacement-tags.lst'.

Automatic conversion script
Id: cif_correct_tags 3376 2015-05-07 07:48:27Z andrius 

 Adding full bibliography for 7035367--7035372.cif.
;
_cod_original_sg_symbol_H-M 'P 21/c'
_cod_database_code 7035369

loop_
_symmetry_equiv_pos_as_xyz
'x, y, z'
'-x, y+1/2, -z+1/2'
'-x, -y, -z'
'x, -y-1/2, z-1/2'

loop_
_atom_site_label
_atom_site_type_symbol
_atom_site_fract_x
_atom_site_fract_y
_atom_site_fract_z
_atom_site_U_iso_or_equiv
_atom_site_adp_type
_atom_site_occupancy
_atom_site_calc_flag
Mo1 Mo 0.92773(4) -0.20855(2) 0.72813(3) 0.01106(11) Uani 1 d
Mo2 Mo 0.53183(4) -0.01371(2) 0.71759(3) 0.00994(10) Uani 1 d
Co1 Co 0.88373(6) -0.13443(3) 0.83385(4) 0.01152(16) Uani 1 d
Co2 Co 0.69641(6) -0.19233(3) 0.71525(4) 0.01110(16) Uani 1 d
P1 P 0.67766(12) -0.10334(6) 0.77712(8) 0.0098(3) Uani 1 d
S1 S 0.85470(12) -0.24303(6) 0.81638(8) 0.0129(3) Uani 1 d
N1 N 0.3435(4) -0.1194(2) 0.5802(3) 0.0161(10) Uani 1 d
O1 O 0.8753(3) -0.06744(18) 0.6440(2) 0.0208(9) Uani 1 d
O2 O 1.1780(3) -0.14767(18) 0.8694(2) 0.0209(9) Uani 1 d
O3 O 0.9783(3) -0.00282(18) 0.8274(2) 0.0207(9) Uani 1 d
O4 O 0.9926(4) -0.15344(18) 1.0113(2) 0.0235(9) Uani 1 d
O5 O 0.4903(4) -0.2789(2) 0.6849(2) 0.0298(10) Uani 1 d
O6 O 0.6097(4) -0.1479(2) 0.5470(2) 0.0264(10) Uani 1 d
C1 C 0.8921(5) -0.1180(3) 0.6779(3) 0.0162(11) Uani 1 d
C2 C 1.0805(5) -0.1690(3) 0.8211(3) 0.0160(12) Uani 1 d
C3 C 0.9393(4) -0.0545(3) 0.8290(3) 0.0133(11) Uani 1 d
C4 C 0.9508(5) -0.1451(2) 0.9425(3) 0.0163(12) Uani 1 d
C5 C 0.5722(5) -0.2441(3) 0.6974(3) 0.0173(12) Uani 1 d
C6 C 0.6477(5) -0.1644(3) 0.6145(3) 0.0174(12) Uani 1 d
C7 C 0.4115(5) -0.0837(3) 0.6333(3) 0.0130(11) Uani 1 d
C8 C 0.2506(5) -0.1580(2) 0.5089(3) 0.0163(11) Uani 1 d
C9 C 0.3190(5) -0.2014(3) 0.4785(3) 0.0291(15) Uani 1 d
H9A H 0.3653 -0.1736 0.4619 0.044 Uiso 1 calc
H9B H 0.2593 -0.2276 0.4322 0.044 Uiso 1 calc
H9C H 0.3758 -0.2306 0.5222 0.044 Uiso 1 calc
C10 C 0.1661(5) -0.1085(3) 0.4417(3) 0.0282(15) Uani 1 d
H10A H 0.124 -0.0807 0.4617 0.042 Uiso 1 calc
H10B H 0.105 -0.1325 0.3936 0.042 Uiso 1 calc
H10C H 0.216 -0.0812 0.4275 0.042 Uiso 1 calc
C11 C 0.1769(6) -0.2000(3) 0.5371(3) 0.0286(14) Uani 1 d
H11A H 0.2334 -0.2285 0.5818 0.043 Uiso 1 calc
H11B H 0.1168 -0.2269 0.4918 0.043 Uiso 1 calc
H11C H 0.1339 -0.1712 0.5553 0.043 Uiso 1 calc
C12 C 0.9110(5) -0.2412(3) 0.6047(3) 0.0185(12) Uani 1 d
H12 H 0.8734 -0.2131 0.5589 0.022 Uiso 1 calc
C13 C 1.0396(5) -0.2412(3) 0.6666(3) 0.0175(11) Uani 1 d
H13 H 1.1016 -0.2135 0.6689 0.021 Uiso 1 calc
C14 C 1.0563(5) -0.2915(3) 0.7248(3) 0.0182(10) Uani 1 d
H14 H 1.1316 -0.3024 0.7723 0.022 Uiso 1 calc
C15 C 0.9393(5) -0.3220(3) 0.6983(3) 0.0176(10) Uani 1 d
H15 H 0.9241 -0.3565 0.7252 0.021 Uiso 1 calc
C16 C 0.8491(5) -0.2911(3) 0.6237(3) 0.0201(11) Uani 1 d
H16 H 0.7642 -0.3017 0.5928 0.024 Uiso 1 calc
C17 C 0.5223(5) 0.0967(3) 0.6761(3) 0.0209(12) Uani 1 d
H17 H 0.4826 0.1293 0.6899 0.025 Uiso 1 calc
C18 C 0.4648(5) 0.0559(3) 0.6053(3) 0.0219(13) Uani 1 d
H18 H 0.3805 0.0565 0.5641 0.026 Uiso 1 calc
C19 C 0.5591(5) 0.0137(3) 0.6084(3) 0.0183(12) Uani 1 d
H19 H 0.5466 -0.0189 0.5698 0.022 Uiso 1 calc
C20 C 0.6742(5) 0.0293(3) 0.6795(3) 0.0187(12) Uani 1 d
H20 H 0.7515 0.01 0.6952 0.022 Uiso 1 calc
C21 C 0.6510(5) 0.0797(3) 0.7226(3) 0.0219(12) Uani 1 d
H21 H 0.7102 0.0985 0.7729 0.026 Uiso 1 calc
C22 C 0.4698(5) 0.0146(3) 0.8075(3) 0.0109(10) Uani 1 d
C23 C 0.3660(5) -0.0238(2) 0.7502(3) 0.0109(10) Uani 1 d
C24 C 0.3701(4) -0.0952(3) 0.7772(3) 0.0115(10) Uani 1 d
C25 C 0.4798(4) -0.1254(2) 0.8178(3) 0.0102(10) Uani 1 d
C26 C 0.5866(4) -0.0855(2) 0.8238(3) 0.0108(10) Uani 1 d
C27 C 0.5916(5) -0.0145(2) 0.8509(3) 0.0124(11) Uani 1 d
C28 C 0.2346(4) 0.0089(3) 0.7024(3) 0.0143(11) Uani 1 d
C29 C 0.1835(5) 0.0127(3) 0.7618(3) 0.0207(12) Uani 1 d
H29A H 0.1843 -0.0311 0.7829 0.031 Uiso 1 calc
H29B H 0.0991 0.0295 0.7326 0.031 Uiso 1 calc
H29C H 0.2354 0.0421 0.8069 0.031 Uiso 1 calc
C30 C 0.2358(5) 0.0796(2) 0.6725(3) 0.0228(13) Uani 1 d
H30A H 0.1531 0.0984 0.6478 0.034 Uiso 1 calc
H30B H 0.2617 0.0782 0.6323 0.034 Uiso 1 calc
H30C H 0.2934 0.1066 0.7186 0.034 Uiso 1 calc
C31 C 0.1436(5) -0.0334(3) 0.6264(3) 0.0224(13) Uani 1 d
H31A H 0.1419 -0.0783 0.6436 0.034 Uiso 1 calc
H31B H 0.1715 -0.0337 0.5872 0.034 Uiso 1 calc
H31C H 0.0609 -0.0146 0.6011 0.034 Uiso 1 calc
C32 C 0.5028(5) -0.1881(2) 0.8717(3) 0.0105(11) Uani 1 d
C33 C 0.5033(5) -0.1668(3) 0.9509(3) 0.0159(12) Uani 1 d
H33A H 0.5179 -0.2053 0.9853 0.024 Uiso 1 calc
H33B H 0.4237 -0.1474 0.9361 0.024 Uiso 1 calc
H33C H 0.5686 -0.1346 0.9807 0.024 Uiso 1 calc
C34 C 0.3947(5) -0.2380(2) 0.8235(3) 0.0154(11) Uani 1 d
H34A H 0.3907 -0.25 0.7728 0.023 Uiso 1 calc
H34B H 0.3168 -0.2179 0.8114 0.023 Uiso 1 calc
H34C H 0.4092 -0.2774 0.8564 0.023 Uiso 1 calc
C35 C 0.6284(5) -0.2223(3) 0.8979(3) 0.0165(12) Uani 1 d
H35A H 0.632 -0.2339 0.8496 0.025 Uiso 1 calc
H35B H 0.6359 -0.262 0.9287 0.025 Uiso 1 calc
H35C H 0.696 -0.1924 0.9318 0.025 Uiso 1 calc
C36 C 0.6984(5) 0.0202(2) 0.9278(3) 0.0126(11) Uani 1 d
C37 C 0.8266(5) 0.0097(3) 0.9383(3) 0.0191(12) Uani 1 d
H37A H 0.8898 0.0271 0.9909 0.029 Uiso 1 calc
H37B H 0.8309 0.0326 0.8949 0.029 Uiso 1 calc
H37C H 0.8405 -0.0372 0.9357 0.029 Uiso 1 calc
C38 C 0.6994(5) -0.0101(3) 1.0028(3) 0.0214(13) Uani 1 d
H38A H 0.7213 -0.0565 1.0072 0.032 Uiso 1 calc
H38B H 0.6177 -0.0057 0.9962 0.032 Uiso 1 calc
H38C H 0.7599 0.0128 1.052 0.032 Uiso 1 calc
C39 C 0.6748(5) 0.0958(2) 0.9275(3) 0.0180(12) Uani 1 d
H39A H 0.7464 0.1165 0.9733 0.027 Uiso 1 calc
H39B H 0.6021 0.103 0.9322 0.027 Uiso 1 calc
H39C H 0.6611 0.1149 0.8767 0.027 Uiso 1 calc
H24 H 0.289(5) -0.116(2) 0.774(3) 0.022 Uiso 1 d
H22 H 0.465(5) 0.058(3) 0.811(3) 0.022 Uiso 1 d

loop_
_atom_site_aniso_label
_atom_site_aniso_U_11
_atom_site_aniso_U_22
_atom_site_aniso_U_33
_atom_site_aniso_U_23
_atom_site_aniso_U_13
_atom_site_aniso_U_12
Mo1 0.0108(2) 0.0125(2) 0.0108(2) -0.00082(19) 0.00615(19) 0.00015(19)
Mo2 0.0120(2) 0.0084(2) 0.0091(2) 0.00073(19) 0.00512(19) 0.00022(19)
Co1 0.0113(3) 0.0119(3) 0.0112(3) -0.0013(3) 0.0056(3) -0.0007(3)
Co2 0.0104(4) 0.0120(3) 0.0108(4) -0.0005(3) 0.0054(3) -0.0001(3)
P1 0.0105(6) 0.0096(6) 0.0098(6) -0.0001(6) 0.0054(6) -0.0007(5)
S1 0.0148(6) 0.0119(6) 0.0126(6) 0.0019(6) 0.0073(5) 0.0009(5)
N1 0.017(2) 0.017(2) 0.012(2) -0.005(2) 0.006(2) -0.003(2)
O1 0.026(2) 0.019(2) 0.021(2) 0.0058(18) 0.0146(18) 0.0009(18)
O2 0.014(2) 0.027(2) 0.018(2) -0.0100(18) 0.0044(17) 0.0001(17)
O3 0.022(2) 0.020(2) 0.023(2) -0.0036(18) 0.0136(18) -0.0034(17)
O4 0.028(2) 0.025(2) 0.012(2) 0.0019(18) 0.0068(18) -0.0042(18)
O5 0.032(2) 0.035(2) 0.026(2) -0.007(2) 0.017(2) -0.019(2)
O6 0.024(2) 0.038(3) 0.015(2) 0.005(2) 0.0082(18) -0.0013(19)
C1 0.016(3) 0.019(3) 0.015(3) -0.001(3) 0.009(2) 0.001(2)
C2 0.022(3) 0.012(3) 0.019(3) 0.003(2) 0.014(3) 0.008(2)
C3 0.007(2) 0.024(3) 0.009(3) -0.002(2) 0.005(2) -0.001(2)
C4 0.017(3) 0.009(3) 0.024(3) -0.007(2) 0.011(2) -0.002(2)
C5 0.024(3) 0.016(3) 0.009(3) -0.004(2) 0.006(2) 0.000(2)
C6 0.011(3) 0.015(3) 0.025(3) -0.006(3) 0.009(2) -0.001(2)
C7 0.014(3) 0.016(3) 0.010(3) 0.004(2) 0.006(2) 0.007(2)
C8 0.016(3) 0.018(3) 0.011(3) -0.011(2) 0.004(2) -0.006(2)
C9 0.020(3) 0.044(4) 0.018(3) -0.021(3) 0.005(3) -0.004(3)
C10 0.026(3) 0.033(4) 0.013(3) -0.006(3) 0.001(3) 0.002(3)
C11 0.029(3) 0.033(4) 0.022(3) -0.012(3) 0.012(3) -0.016(3)
C12 0.024(3) 0.023(3) 0.006(3) -0.004(2) 0.006(2) 0.002(2)
C13 0.019(2) 0.021(3) 0.017(2) -0.005(2) 0.013(2) 0.000(2)
C14 0.022(2) 0.019(2) 0.015(2) -0.005(2) 0.0104(19) 0.002(2)
C15 0.024(2) 0.016(2) 0.017(2) -0.006(2) 0.0141(19) -0.0005(19)
C16 0.019(2) 0.023(3) 0.019(2) -0.012(2) 0.010(2) -0.004(2)
C17 0.032(3) 0.009(2) 0.029(3) 0.002(2) 0.020(2) -0.003(2)
C18 0.019(3) 0.020(3) 0.021(3) 0.015(3) 0.006(3) 0.005(2)
C19 0.031(3) 0.013(3) 0.014(3) 0.002(2) 0.014(3) -0.006(3)
C20 0.019(3) 0.019(3) 0.021(3) 0.008(3) 0.012(3) 0.000(2)
C21 0.028(3) 0.017(2) 0.022(3) 0.004(2) 0.013(2) -0.006(2)
C22 0.016(2) 0.011(2) 0.008(2) -0.001(2) 0.0077(19) 0.0013(19)
C23 0.015(2) 0.012(2) 0.007(2) -0.0003(19) 0.0063(17) 0.0004(18)
C24 0.010(2) 0.015(2) 0.013(2) 0.000(2) 0.008(2) -0.0011(19)
C25 0.012(2) 0.013(2) 0.007(2) -0.002(2) 0.0059(19) 0.0020(19)
C26 0.013(2) 0.010(2) 0.010(2) 0.002(2) 0.0056(19) 0.0008(19)
C27 0.018(3) 0.010(2) 0.008(3) -0.002(2) 0.006(2) 0.003(2)
C28 0.008(2) 0.014(3) 0.019(3) -0.002(2) 0.005(2) 0.002(2)
C29 0.018(3) 0.019(3) 0.026(3) 0.002(3) 0.012(3) 0.007(2)
C30 0.019(3) 0.015(3) 0.030(3) 0.014(3) 0.009(3) 0.013(2)
C31 0.012(3) 0.027(3) 0.019(3) 0.000(3) 0.002(2) 0.007(2)
C32 0.013(3) 0.011(3) 0.011(3) 0.001(2) 0.009(2) -0.001(2)
C33 0.018(3) 0.020(3) 0.011(3) 0.000(2) 0.008(2) 0.001(2)
C34 0.015(3) 0.011(3) 0.019(3) 0.002(2) 0.008(2) -0.001(2)
C35 0.018(3) 0.015(3) 0.012(3) 0.007(2) 0.004(2) 0.005(2)
C36 0.017(3) 0.010(2) 0.009(2) -0.001(2) 0.005(2) 0.000(2)
C37 0.018(3) 0.018(3) 0.016(3) -0.006(2) 0.004(2) -0.002(2)
C38 0.024(3) 0.023(3) 0.013(3) -0.001(3) 0.007(2) -0.004(3)
C39 0.021(3) 0.012(3) 0.013(3) -0.005(2) 0.003(2) 0.001(2)

loop_
_atom_type_symbol
_atom_type_description
_atom_type_scat_dispersion_real
_atom_type_scat_dispersion_imag
_atom_type_scat_source
C C 0.0033 0.0016 'International Tables Vol C Tables 4.2.6.8 and 6.1.1.4'
H H 0 0 'International Tables Vol C Tables 4.2.6.8 and 6.1.1.4'
N N 0.0061 0.0033 'International Tables Vol C Tables 4.2.6.8 and 6.1.1.4'
O O 0.0106 0.006 'International Tables Vol C Tables 4.2.6.8 and 6.1.1.4'
P P 0.1023 0.0942 'International Tables Vol C Tables 4.2.6.8 and 6.1.1.4'
S S 0.1246 0.1234 'International Tables Vol C Tables 4.2.6.8 and 6.1.1.4'
Co Co 0.3494 0.9721 'International Tables Vol C Tables 4.2.6.8 and 6.1.1.4'
Mo Mo -1.6832 0.6857 'International Tables Vol C Tables 4.2.6.8 and 6.1.1.4'

loop_
_geom_angle_atom_site_label_1
_geom_angle_atom_site_label_2
_geom_angle_atom_site_label_3
_geom_angle
C2 Mo1 C1 86.3(2)
C2 Mo1 C13 90.4(2)
C1 Mo1 C13 93.7(2)
C2 Mo1 C12 123.8(2)
C1 Mo1 C12 84.08(19)
C13 Mo1 C12 35.64(18)
C2 Mo1 C14 87.10(19)
C1 Mo1 C14 128.9(2)
C13 Mo1 C14 35.76(18)
C12 Mo1 C14 58.89(18)
C2 Mo1 C15 116.70(19)
C1 Mo1 C15 142.23(19)
C13 Mo1 C15 58.92(18)
C12 Mo1 C15 58.38(18)
C14 Mo1 C15 34.99(17)
C2 Mo1 C16 145.0(2)
C1 Mo1 C16 110.24(19)
C13 Mo1 C16 58.95(19)
C12 Mo1 C16 35.12(18)
C14 Mo1 C16 58.37(18)
C15 Mo1 C16 34.83(17)
C2 Mo1 S1 91.91(15)
C1 Mo1 S1 121.92(15)
C13 Mo1 S1 144.37(14)
C12 Mo1 S1 138.64(14)
C14 Mo1 S1 108.88(14)
C15 Mo1 S1 88.68(13)
C16 Mo1 S1 103.62(14)
C2 Mo1 Co1 66.26(15)
C1 Mo1 Co1 76.90(15)
C13 Mo1 Co1 155.09(14)
C12 Mo1 Co1 158.05(14)
C14 Mo1 Co1 142.83(13)
C15 Mo1 Co1 138.54(13)
C16 Mo1 Co1 145.93(14)
S1 Mo1 Co1 50.32(4)
C2 Mo1 Co2 120.86(15)
C1 Mo1 Co2 83.26(15)
C13 Mo1 Co2 148.14(13)
C12 Mo1 Co2 112.72(14)
C14 Mo1 Co2 140.75(13)
C15 Mo1 Co2 106.12(13)
C16 Mo1 Co2 92.28(14)
S1 Mo1 Co2 49.10(4)
Co1 Mo1 Co2 54.65(2)
C7 Mo2 C27 123.60(19)
C7 Mo2 C22 110.82(19)
C27 Mo2 C22 37.09(17)
C7 Mo2 C26 91.12(18)
C27 Mo2 C26 39.05(17)
C22 Mo2 C26 64.10(18)
C7 Mo2 C18 85.80(19)
C27 Mo2 C18 142.70(19)
C22 Mo2 C18 115.65(19)
C26 Mo2 C18 176.57(18)
C7 Mo2 C19 81.72(19)
C27 Mo2 C19 152.66(19)
C22 Mo2 C19 149.95(19)
C26 Mo2 C19 145.09(18)
C18 Mo2 C19 35.83(19)
C7 Mo2 C17 119.55(19)
C27 Mo2 C17 108.44(19)
C22 Mo2 C17 91.96(19)
C26 Mo2 C17 147.11(18)
C18 Mo2 C17 35.34(18)
C19 Mo2 C17 58.76(19)
C7 Mo2 C21 139.48(19)
C27 Mo2 C21 96.89(19)
C22 Mo2 C21 102.55(19)
C26 Mo2 C21 124.69(18)
C18 Mo2 C21 58.72(19)
C19 Mo2 C21 58.21(19)
C17 Mo2 C21 35.15(18)
C7 Mo2 C20 111.71(19)
C27 Mo2 C20 118.10(18)
C22 Mo2 C20 136.30(19)
C26 Mo2 C20 124.09(18)
C18 Mo2 C20 58.69(19)
C19 Mo2 C20 34.81(18)
C17 Mo2 C20 58.21(18)
C21 Mo2 C20 34.70(18)
C7 Mo2 P1 85.79(14)
C27 Mo2 P1 74.23(13)
C22 Mo2 P1 107.73(13)
C26 Mo2 P1 45.05(12)
C18 Mo2 P1 135.98(14)
C19 Mo2 P1 100.16(14)
C17 Mo2 P1 140.30(14)
C21 Mo2 P1 105.63(14)
C20 Mo2 P1 84.99(13)
C7 Mo2 C23 76.46(18)
C27 Mo2 C23 63.49(17)
C22 Mo2 C23 34.74(16)
C26 Mo2 C23 68.74(17)
C18 Mo2 C23 108.98(18)
C19 Mo2 C23 140.23(18)
C17 Mo2 C23 104.99(18)
C21 Mo2 C23 130.45(18)
C20 Mo2 C23 163.16(17)
P1 Mo2 C23 110.79(12)
C3 Co1 C4 101.7(2)
C3 Co1 S1 158.04(16)
C4 Co1 S1 89.84(16)
C3 Co1 P1 95.80(16)
C4 Co1 P1 108.81(17)
S1 Co1 P1 98.06(5)
C3 Co1 Co2 125.18(16)
C4 Co1 Co2 129.44(17)
S1 Co1 Co2 53.85(4)
P1 Co1 Co2 54.05(4)
C3 Co1 Mo1 103.03(16)
C4 Co1 Mo1 127.97(16)
S1 Co1 Mo1 55.70(4)
P1 Co1 Mo1 113.26(5)
Co2 Co1 Mo1 63.10(3)
C5 Co2 C6 101.4(2)
C5 Co2 S1 101.88(18)
C6 Co2 S1 138.87(17)
C5 Co2 P1 105.21(17)
C6 Co2 P1 103.94(17)
S1 Co2 P1 102.01(6)
C5 Co2 Co1 139.93(17)
C6 Co2 Co1 117.29(17)
S1 Co2 Co1 55.20(4)
P1 Co2 Co1 57.44(4)
C5 Co2 Mo1 136.12(17)
C6 Co2 Mo1 84.38(17)
S1 Co2 Mo1 55.59(4)
P1 Co2 Mo1 115.59(4)
Co1 Co2 Mo1 62.25(3)
C26 P1 Co2 133.26(17)
C26 P1 Co1 131.24(16)
Co2 P1 Co1 68.52(5)
C26 P1 Mo2 63.98(16)
Co2 P1 Mo2 128.33(6)
Co1 P1 Mo2 145.10(6)
Co2 S1 Co1 70.95(5)
Co2 S1 Mo1 75.31(5)
Co1 S1 Mo1 73.98(4)
C7 N1 C8 174.1(5)
O1 C1 Mo1 173.7(4)
O2 C2 Mo1 170.5(4)
O3 C3 Co1 178.3(5)
O4 C4 Co1 178.4(5)
O5 C5 Co2 179.1(5)
O6 C6 Co2 176.3(5)
N1 C7 Mo2 173.6(4)
N1 C8 C9 108.5(4)
N1 C8 C11 107.8(4)
C9 C8 C11 111.4(4)
N1 C8 C10 107.5(4)
C9 C8 C10 109.9(4)
C11 C8 C10 111.5(5)
C8 C9 H9A 109.5
C8 C9 H9B 109.5
H9A C9 H9B 109.5
C8 C9 H9C 109.5
H9A C9 H9C 109.5
H9B C9 H9C 109.5
C8 C10 H10A 109.5
C8 C10 H10B 109.5
H10A C10 H10B 109.5
C8 C10 H10C 109.5
H10A C10 H10C 109.5
H10B C10 H10C 109.5
C8 C11 H11A 109.5
C8 C11 H11B 109.5
H11A C11 H11B 109.5
C8 C11 H11C 109.5
H11A C11 H11C 109.5
H11B C11 H11C 109.5
C16 C12 C13 108.7(5)
C16 C12 Mo1 74.2(3)
C13 C12 Mo1 71.8(3)
C16 C12 H12 125.6
C13 C12 H12 125.6
Mo1 C12 H12 120.1
C12 C13 C14 107.0(5)
C12 C13 Mo1 72.5(3)
C14 C13 Mo1 72.7(3)
C12 C13 H13 126.5
C14 C13 H13 126.5
Mo1 C13 H13 120.1
C15 C14 C13 108.4(5)
C15 C14 Mo1 74.0(3)
C13 C14 Mo1 71.5(3)
C15 C14 H14 125.8
C13 C14 H14 125.8
Mo1 C14 H14 120.5
C14 C15 C16 108.1(5)
C14 C15 Mo1 71.0(3)
C16 C15 Mo1 72.6(3)
C14 C15 H15 125.9
C16 C15 H15 125.9
Mo1 C15 H15 122.1
C12 C16 C15 107.7(5)
C12 C16 Mo1 70.7(3)
C15 C16 Mo1 72.5(3)
C12 C16 H16 126.2
C15 C16 H16 126.2
Mo1 C16 H16 122.3
C18 C17 C21 108.2(5)
C18 C17 Mo2 71.3(3)
C21 C17 Mo2 73.5(3)
C18 C17 H17 125.9
C21 C17 H17 125.9
Mo2 C17 H17 121
C17 C18 C19 107.3(5)
C17 C18 Mo2 73.3(3)
C19 C18 Mo2 72.4(3)
C17 C18 H18 126.3
C19 C18 H18 126.3
Mo2 C18 H18 119.8
C20 C19 C18 108.8(5)
C20 C19 Mo2 75.3(3)
C18 C19 Mo2 71.8(3)
C20 C19 H19 125.6
C18 C19 H19 125.6
Mo2 C19 H19 119.1
C19 C20 C21 107.4(5)
C19 C20 Mo2 69.9(3)
C21 C20 Mo2 71.7(3)
C19 C20 H20 126.3
C21 C20 H20 126.3
Mo2 C20 H20 123.7
C20 C21 C17 108.2(5)
C20 C21 Mo2 73.6(3)
C17 C21 Mo2 71.4(3)
C20 C21 H21 125.9
C17 C21 H21 125.9
Mo2 C21 H21 120.9
C23 C22 C27 120.0(4)
C23 C22 Mo2 79.5(3)
C27 C22 Mo2 70.0(3)
C23 C22 H22 122(4)
C27 C22 H22 117(4)
Mo2 C22 H22 112(4)
C22 C23 C24 113.5(4)
C22 C23 C28 119.5(4)
C24 C23 C28 116.1(4)
C22 C23 Mo2 65.8(3)
C24 C23 Mo2 106.0(3)
C28 C23 Mo2 126.3(3)
C25 C24 C23 118.4(4)
C25 C24 H24 121(3)
C23 C24 H24 119(3)
C24 C25 C26 114.2(4)
C24 C25 C32 122.8(4)
C26 C25 C32 121.5(4)
C27 C26 C25 114.3(4)
C27 C26 P1 115.5(3)
C25 C26 P1 127.7(4)
C27 C26 Mo2 68.9(3)
C25 C26 Mo2 114.5(3)
P1 C26 Mo2 70.97(16)
C22 C27 C26 110.3(4)
C22 C27 C36 120.2(4)
C26 C27 C36 127.9(4)
C22 C27 Mo2 72.9(3)
C26 C27 Mo2 72.1(3)
C36 C27 Mo2 133.5(3)
C30 C28 C29 107.8(4)
C30 C28 C31 107.9(4)
C29 C28 C31 108.7(4)
C30 C28 C23 113.7(4)
C29 C28 C23 107.4(4)
C31 C28 C23 111.1(4)
C28 C29 H29A 109.5
C28 C29 H29B 109.5
H29A C29 H29B 109.5
C28 C29 H29C 109.5
H29A C29 H29C 109.5
H29B C29 H29C 109.5
C28 C30 H30A 109.5
C28 C30 H30B 109.5
H30A C30 H30B 109.5
C28 C30 H30C 109.5
H30A C30 H30C 109.5
H30B C30 H30C 109.5
C28 C31 H31A 109.5
C28 C31 H31B 109.5
H31A C31 H31B 109.5
C28 C31 H31C 109.5
H31A C31 H31C 109.5
H31B C31 H31C 109.5
C35 C32 C34 109.6(4)
C35 C32 C33 108.0(4)
C34 C32 C33 108.6(4)
C35 C32 C25 112.9(4)
C34 C32 C25 109.2(4)
C33 C32 C25 108.4(4)
C32 C33 H33A 109.5
C32 C33 H33B 109.5
H33A C33 H33B 109.5
C32 C33 H33C 109.5
H33A C33 H33C 109.5
H33B C33 H33C 109.5
C32 C34 H34A 109.5
C32 C34 H34B 109.5
H34A C34 H34B 109.5
C32 C34 H34C 109.5
H34A C34 H34C 109.5
H34B C34 H34C 109.5
C32 C35 H35A 109.5
C32 C35 H35B 109.5
H35A C35 H35B 109.5
C32 C35 H35C 109.5
H35A C35 H35C 109.5
H35B C35 H35C 109.5
C37 C36 C38 108.1(4)
C37 C36 C39 108.8(4)
C38 C36 C39 107.8(4)
C37 C36 C27 113.6(4)
C38 C36 C27 106.5(4)
C39 C36 C27 111.7(4)
C36 C37 H37A 109.5
C36 C37 H37B 109.5
H37A C37 H37B 109.5
C36 C37 H37C 109.5
H37A C37 H37C 109.5
H37B C37 H37C 109.5
C36 C38 H38A 109.5
C36 C38 H38B 109.5
H38A C38 H38B 109.5
C36 C38 H38C 109.5
H38A C38 H38C 109.5
H38B C38 H38C 109.5
C36 C39 H39A 109.5
C36 C39 H39B 109.5
H39A C39 H39B 109.5
C36 C39 H39C 109.5
H39A C39 H39C 109.5
H39B C39 H39C 109.5

loop_
_geom_bond_atom_site_label_1
_geom_bond_atom_site_label_2
_geom_bond_distance
Mo1 C2 1.971(6)
Mo1 C1 1.986(5)
Mo1 C13 2.307(5)
Mo1 C12 2.316(5)
Mo1 C14 2.323(5)
Mo1 C15 2.361(5)
Mo1 C16 2.362(5)
Mo1 S1 2.3624(14)
Mo1 Co1 2.7485(9)
Mo1 Co2 2.7698(14)
Mo2 C7 2.070(5)
Mo2 C27 2.220(5)
Mo2 C22 2.257(5)
Mo2 C26 2.264(5)
Mo2 C18 2.301(5)
Mo2 C19 2.309(5)
Mo2 C17 2.327(5)
Mo2 C21 2.355(5)
Mo2 C20 2.379(5)
Mo2 P1 2.3817(14)
Mo2 C23 2.434(5)
Co1 C3 1.762(5)
Co1 C4 1.782(6)
Co1 S1 2.2008(15)
Co1 P1 2.2945(17)
Co1 Co2 2.5333(12)
Co2 C5 1.740(6)
Co2 C6 1.759(6)
Co2 S1 2.1643(15)
Co2 P1 2.2038(15)
P1 C26 1.783(5)
N1 C7 1.165(6)
N1 C8 1.465(6)
O1 C1 1.157(6)
O2 C2 1.161(6)
O3 C3 1.149(6)
O4 C4 1.132(6)
O5 C5 1.152(6)
O6 C6 1.154(6)
C8 C9 1.515(7)
C8 C11 1.521(7)
C8 C10 1.524(7)
C9 H9A 0.96
C9 H9B 0.96
C9 H9C 0.96
C10 H10A 0.96
C10 H10B 0.96
C10 H10C 0.96
C11 H11A 0.96
C11 H11B 0.96
C11 H11C 0.96
C12 C16 1.412(7)
C12 C13 1.415(7)
C12 H12 0.93
C13 C14 1.422(7)
C13 H13 0.93
C14 C15 1.409(7)
C14 H14 0.93
C15 C16 1.414(7)
C15 H15 0.93
C16 H16 0.93
C17 C18 1.405(7)
C17 C21 1.414(7)
C17 H17 0.93
C18 C19 1.418(8)
C18 H18 0.93
C19 C20 1.404(7)
C19 H19 0.93
C20 C21 1.412(7)
C20 H20 0.93
C21 H21 0.93
C22 C23 1.411(7)
C22 C27 1.425(7)
C22 H22 0.87(5)
C23 C24 1.510(7)
C23 C28 1.547(7)
C24 C25 1.318(6)
C24 H24 1.06(5)
C25 C26 1.500(7)
C25 C32 1.547(7)
C26 C27 1.499(7)
C27 C36 1.541(7)
C28 C30 1.525(7)
C28 C29 1.541(7)
C28 C31 1.544(7)
C29 H29A 0.96
C29 H29B 0.96
C29 H29C 0.96
C30 H30A 0.96
C30 H30B 0.96
C30 H30C 0.96
C31 H31A 0.96
C31 H31B 0.96
C31 H31C 0.96
C32 C35 1.533(7)
C32 C34 1.541(7)
C32 C33 1.546(6)
C33 H33A 0.96
C33 H33B 0.96
C33 H33C 0.96
C34 H34A 0.96
C34 H34B 0.96
C34 H34C 0.96
C35 H35A 0.96
C35 H35B 0.96
C35 H35C 0.96
C36 C37 1.513(7)
C36 C38 1.529(7)
C36 C39 1.539(6)
C37 H37A 0.96
C37 H37B 0.96
C37 H37C 0.96
C38 H38A 0.96
C38 H38B 0.96
C38 H38C 0.96
C39 H39A 0.96
C39 H39B 0.96
C39 H39C 0.96
